data_7031738
loop_
_publ_author_name
'Varzatskii, Oleg A.'
'Shul'ga, Sergey V.'
'Belov, Alexander S.'
'Novikov, Valentin V.'
'Dolganov, Alexander V.'
'Vologzhanina, Anna V.'
'Voloshin, Yan Z.'

_publ_section_title
;
 Copper(i)- and copper(0)-promoted homocoupling and
 homocoupling-hydrodehalogenation reactions of dihalogenoclathrochelate
 precursors for C-C conjugated iron(ii) bis-cage complexes.
;
_journal_issue 48
_journal_name_full 'Dalton transactions (Cambridge, England : 2003)'
_journal_page_first 17934
_journal_page_last 17948
_journal_paper_doi 10.1039/c4dt01557f
_journal_volume 43
_journal_year 2014
_chemical_formula_moiety 'C30 H20 B2 Br2 F2 Fe N6 O6, C H2 Cl2'
_chemical_formula_sum 'C31 H22 B2 Br2 Cl2 F2 Fe N6 O6'
_chemical_formula_weight 920.74
_chemical_name_systematic
; 
 ? 
;
_space_group_IT_number 14
_symmetry_cell_setting monoclinic
_symmetry_space_group_name_Hall '-P 2yn'
_symmetry_space_group_name_H-M 'P 1 21/n 1'
_atom_sites_solution_hydrogens geom
_atom_sites_solution_primary direct
_atom_sites_solution_secondary difmap
_audit_creation_method SHELXL-97
_cell_angle_alpha 90.00
_cell_angle_beta 93.750(4)
_cell_angle_gamma 90.00
_cell_formula_units_Z 4
_cell_length_a 10.5516(19)
_cell_length_b 22.452(4)
_cell_length_c 15.059(3)
_cell_measurement_reflns_used 895
_cell_measurement_temperature 120(2)
_cell_measurement_theta_max 26.11
_cell_measurement_theta_min 2.46
_cell_volume 3559.9(11)
_computing_cell_refinement 'SAINTPlus (Bruker, 1998a)'
_computing_data_collection 'SMART (Bruker, 1998b)'
_computing_data_reduction 'SAINTPlus (Bruker, 1998a)'
_computing_molecular_graphics 'SHELXTL ver. 5.1 (Sheldrick, 1998b)'
_computing_publication_material 'SHELXTL ver. 5.1 (Sheldrick, 1998b)'
_computing_structure_refinement 'SHELXTL ver. 5.1 (Sheldrick, 1998b)'
_computing_structure_solution 'SHELXTL ver. 5.1 (Sheldrick, 1998b)'
_diffrn_ambient_temperature 120(2)
_diffrn_measured_fraction_theta_full 0.995
_diffrn_measured_fraction_theta_max 0.995
_diffrn_measurement_device_type 'Bruker SMART 1000 CCD area detector'
_diffrn_measurement_method 'phi and omega scans'
_diffrn_radiation_monochromator graphite
_diffrn_radiation_source 'fine-focus sealed tube'
_diffrn_radiation_type MoK\a
_diffrn_radiation_wavelength 0.71073
_diffrn_reflns_av_R_equivalents 0.0814
_diffrn_reflns_av_sigmaI/netI 0.0975
_diffrn_reflns_limit_h_max 14
_diffrn_reflns_limit_h_min -13
_diffrn_reflns_limit_k_max 30
_diffrn_reflns_limit_k_min -30
_diffrn_reflns_limit_l_max 20
_diffrn_reflns_limit_l_min -20
_diffrn_reflns_number 37639
_diffrn_reflns_theta_full 28.50
_diffrn_reflns_theta_max 28.50
_diffrn_reflns_theta_min 2.14
_exptl_absorpt_coefficient_mu 2.882
_exptl_absorpt_correction_T_max 0.695
_exptl_absorpt_correction_T_min 0.552
_exptl_absorpt_correction_type multi-scan
_exptl_absorpt_process_details 'SADABS (Sheldrick, 1998a)'
_exptl_crystal_colour red
_exptl_crystal_density_diffrn 1.718
_exptl_crystal_density_method 'not measured'
_exptl_crystal_description prism
_exptl_crystal_F_000 1824
_exptl_crystal_size_max 0.50
_exptl_crystal_size_mid 0.35
_exptl_crystal_size_min 0.30
_refine_diff_density_max 1.051
_refine_diff_density_min -0.495
_refine_diff_density_rms 0.123
_refine_ls_extinction_method none
_refine_ls_goodness_of_fit_ref 1.003
_refine_ls_hydrogen_treatment constr
_refine_ls_matrix_type full
_refine_ls_number_parameters 469
_refine_ls_number_reflns 8976
_refine_ls_number_restraints 0
_refine_ls_restrained_S_all 1.003
_refine_ls_R_factor_all 0.1054
_refine_ls_R_factor_gt 0.0481
_refine_ls_shift/su_max 0.001
_refine_ls_shift/su_mean 0.000
_refine_ls_structure_factor_coef Fsqd
_refine_ls_weighting_details 'calc w=1/[\s^2^(Fo^2^)+(0.0405P)^2^] where P=(Fo^2^+2Fc^2^)/3'
_refine_ls_weighting_scheme calc
_refine_ls_wR_factor_gt 0.0949
_refine_ls_wR_factor_ref 0.1060
_reflns_number_gt 4914
_reflns_number_total 8976
_reflns_threshold_expression I>2\s(I)
_cod_data_source_file c4dt01557f2.cif
_cod_data_source_block yan70xCH2Cl2
_cod_depositor_comments
;
The following automatic conversions were performed:

'_symmetry_cell_setting' value 'Monoclinic' changed to 'monoclinic'
according to
/usr/data/users/saulius/crontab/automatic-downloads/rss-feeds/RSC/lib/dictionaries/cif_core.dic
dictionary named 'cif_core.dic' version 2.4.2 from 2011-04-26.

Automatic conversion script
Id: cif_fix_values 2281 2013-09-26 08:29:07Z andrius 

 Adding full bibliography for 7031738--7031740.cif.
;
_cod_original_sg_symbol_H-M 'P 21/n'
_cod_database_code 7031738

loop_
_symmetry_equiv_pos_as_xyz
'x, y, z'
'-x+1/2, y+1/2, -z+1/2'
'-x, -y, -z'
'x-1/2, -y-1/2, z-1/2'

loop_
_atom_site_label
_atom_site_type_symbol
_atom_site_fract_x
_atom_site_fract_y
_atom_site_fract_z
_atom_site_U_iso_or_equiv
_atom_site_adp_type
_atom_site_occupancy
_atom_site_symmetry_multiplicity
_atom_site_calc_flag
_atom_site_refinement_flags
Fe1 Fe 1.11379(5) 0.25762(2) 0.28417(4) 0.01986(14) Uani 1 1 d .
Br1 Br 0.97858(4) 0.24572(2) 0.56565(3) 0.03012(12) Uani 1 1 d .
Br2 Br 1.27205(4) 0.17940(2) 0.54958(3) 0.03170(12) Uani 1 1 d .
B1 B 0.8477(4) 0.3031(2) 0.2948(3) 0.0247(11) Uani 1 1 d .
B2 B 1.3785(4) 0.2137(2) 0.2735(3) 0.0207(10) Uani 1 1 d .
F1 F 0.72874(19) 0.32166(10) 0.30142(15) 0.0271(5) Uani 1 1 d .
F2 F 1.4989(2) 0.19320(9) 0.26804(15) 0.0271(5) Uani 1 1 d .
O1 O 0.9117(2) 0.30131(11) 0.38713(17) 0.0221(6) Uani 1 1 d .
O2 O 1.3290(2) 0.18775(12) 0.35591(17) 0.0249(6) Uani 1 1 d .
O3 O 0.9162(2) 0.34314(12) 0.23720(17) 0.0246(6) Uani 1 1 d .
O4 O 1.3822(2) 0.27955(11) 0.27756(17) 0.0229(6) Uani 1 1 d .
O5 O 0.8431(2) 0.24086(11) 0.25754(17) 0.0221(6) Uani 1 1 d .
O6 O 1.3017(2) 0.19297(11) 0.19322(17) 0.0222(6) Uani 1 1 d .
N1 N 1.0264(3) 0.27284(14) 0.3893(2) 0.0197(7) Uani 1 1 d .
N2 N 1.2127(3) 0.21169(14) 0.3711(2) 0.0223(8) Uani 1 1 d .
N3 N 1.0439(3) 0.33043(14) 0.2378(2) 0.0210(7) Uani 1 1 d .
N4 N 1.2629(3) 0.30410(14) 0.2699(2) 0.0214(7) Uani 1 1 d .
N5 N 0.9605(3) 0.21990(14) 0.2392(2) 0.0210(7) Uani 1 1 d .
N6 N 1.1749(3) 0.20492(14) 0.1983(2) 0.0220(7) Uani 1 1 d .
C1 C 1.0625(4) 0.24516(17) 0.4614(3) 0.0225(9) Uani 1 1 d .
C2 C 1.1792(4) 0.21220(17) 0.4525(3) 0.0227(9) Uani 1 1 d .
C3 C 1.1190(4) 0.37576(16) 0.2248(2) 0.0199(9) Uani 1 1 d .
C4 C 1.2525(4) 0.35796(18) 0.2360(2) 0.0216(9) Uani 1 1 d .
C5 C 0.9639(4) 0.18164(17) 0.1736(2) 0.0211(9) Uani 1 1 d .
C6 C 1.0968(4) 0.16887(17) 0.1551(3) 0.0224(9) Uani 1 1 d .
C7 C 1.0759(4) 0.43717(17) 0.2054(3) 0.0239(9) Uani 1 1 d .
C8 C 1.1277(4) 0.48467(18) 0.2561(3) 0.0293(10) Uani 1 1 d .
H8A H 1.1852 0.4771 0.3042 0.035 Uiso 1 1 calc R
C9 C 1.0945(4) 0.5417(2) 0.2352(3) 0.0375(11) Uani 1 1 d .
H9A H 1.1311 0.5730 0.2683 0.045 Uiso 1 1 calc R
C10 C 1.0057(4) 0.5539(2) 0.1646(3) 0.0409(12) Uani 1 1 d .
H10A H 0.9825 0.5930 0.1513 0.049 Uiso 1 1 calc R
C11 C 0.9526(4) 0.5076(2) 0.1145(3) 0.0384(12) Uani 1 1 d .
H11A H 0.8943 0.5154 0.0669 0.046 Uiso 1 1 calc R
C12 C 0.9871(4) 0.44877(18) 0.1357(3) 0.0293(10) Uani 1 1 d .
H12A H 0.9502 0.4174 0.1029 0.035 Uiso 1 1 calc R
C13 C 1.3589(4) 0.39587(17) 0.2114(3) 0.0240(9) Uani 1 1 d .
C14 C 1.3433(4) 0.43136(19) 0.1355(3) 0.0330(11) Uani 1 1 d .
H14A H 1.2682 0.4294 0.0997 0.040 Uiso 1 1 calc R
C15 C 1.4405(4) 0.4699(2) 0.1129(3) 0.0422(12) Uani 1 1 d .
H15A H 1.4286 0.4944 0.0632 0.051 Uiso 1 1 calc R
C16 C 1.5521(4) 0.4717(2) 0.1633(3) 0.0446(13) Uani 1 1 d .
H16A H 1.6170 0.4968 0.1473 0.053 Uiso 1 1 calc R
C17 C 1.5696(4) 0.4360(2) 0.2393(3) 0.0406(12) Uani 1 1 d .
H17A H 1.6457 0.4376 0.2739 0.049 Uiso 1 1 calc R
C18 C 1.4745(4) 0.39871(18) 0.2627(3) 0.0295(10) Uani 1 1 d .
H18A H 1.4868 0.3750 0.3132 0.035 Uiso 1 1 calc R
C19 C 0.8544(4) 0.15722(17) 0.1222(3) 0.0239(9) Uani 1 1 d .
C20 C 0.8525(4) 0.15494(18) 0.0286(3) 0.0285(10) Uani 1 1 d .
H20A H 0.9219 0.1687 -0.0003 0.034 Uiso 1 1 calc R
C21 C 0.7472(4) 0.13218(18) -0.0208(3) 0.0296(10) Uani 1 1 d .
H21A H 0.7471 0.1302 -0.0825 0.035 Uiso 1 1 calc R
C22 C 0.6435(4) 0.11275(18) 0.0216(3) 0.0310(10) Uani 1 1 d .
H22A H 0.5723 0.0986 -0.0116 0.037 Uiso 1 1 calc R
C23 C 0.6445(4) 0.11408(19) 0.1129(3) 0.0316(10) Uani 1 1 d .
H23A H 0.5747 0.0998 0.1410 0.038 Uiso 1 1 calc R
C24 C 0.7475(4) 0.13622(18) 0.1632(3) 0.0298(10) Uani 1 1 d .
H24A H 0.7461 0.1373 0.2249 0.036 Uiso 1 1 calc R
C25 C 1.1347(4) 0.11804(17) 0.0986(2) 0.0211(9) Uani 1 1 d .
C26 C 1.2140(4) 0.12887(18) 0.0296(3) 0.0280(10) Uani 1 1 d .
H26A H 1.2437 0.1671 0.0195 0.034 Uiso 1 1 calc R
C27 C 1.2480(4) 0.08175(19) -0.0236(3) 0.0294(10) Uani 1 1 d .
H27A H 1.3005 0.0884 -0.0699 0.035 Uiso 1 1 calc R
C28 C 1.2048(4) 0.02594(19) -0.0082(3) 0.0311(10) Uani 1 1 d .
H28A H 1.2275 -0.0054 -0.0442 0.037 Uiso 1 1 calc R
C29 C 1.1278(4) 0.01546(18) 0.0603(3) 0.0280(10) Uani 1 1 d .
H29A H 1.0990 -0.0229 0.0707 0.034 Uiso 1 1 calc R
C30 C 1.0931(4) 0.06206(18) 0.1138(3) 0.0277(10) Uani 1 1 d .
H30A H 1.0412 0.0549 0.1602 0.033 Uiso 1 1 calc R
C1S C 0.7130(5) 0.1917(2) 0.4252(3) 0.0445(13) Uani 1 1 d .
H1SA H 0.7628 0.2281 0.4273 0.053 Uiso 1 1 calc R
H1SB H 0.6548 0.1934 0.3726 0.053 Uiso 1 1 calc R
Cl1 Cl 0.81547(14) 0.13010(6) 0.41657(9) 0.0538(4) Uani 1 1 d .
Cl2 Cl 0.62528(13) 0.18772(7) 0.52025(10) 0.0619(4) Uani 1 1 d .

loop_
_atom_site_aniso_label
_atom_site_aniso_U_11
_atom_site_aniso_U_22
_atom_site_aniso_U_33
_atom_site_aniso_U_23
_atom_site_aniso_U_13
_atom_site_aniso_U_12
Fe1 0.0211(3) 0.0239(3) 0.0151(3) 0.0000(2) 0.0048(2) 0.0011(3)
Br1 0.0313(2) 0.0437(3) 0.0165(2) -0.00069(19) 0.00970(17) 0.0008(2)
Br2 0.0337(2) 0.0419(3) 0.0198(2) 0.0072(2) 0.00437(17) 0.0068(2)
B1 0.024(3) 0.035(3) 0.015(2) 0.003(2) 0.0030(19) -0.004(2)
B2 0.016(2) 0.031(3) 0.016(2) 0.000(2) 0.0040(18) 0.000(2)
F1 0.0219(12) 0.0319(13) 0.0283(13) -0.0002(11) 0.0079(10) 0.0041(11)
F2 0.0251(13) 0.0312(13) 0.0260(13) 0.0007(10) 0.0079(10) 0.0051(11)
O1 0.0180(14) 0.0297(16) 0.0189(15) -0.0050(12) 0.0036(11) 0.0061(12)
O2 0.0229(15) 0.0310(16) 0.0217(15) 0.0042(12) 0.0081(12) 0.0068(13)
O3 0.0189(15) 0.0317(16) 0.0235(16) 0.0018(12) 0.0045(12) 0.0013(13)
O4 0.0192(15) 0.0250(15) 0.0249(16) 0.0027(12) 0.0033(12) 0.0017(12)
O5 0.0179(14) 0.0262(15) 0.0228(15) -0.0032(12) 0.0069(11) 0.0021(12)
O6 0.0181(14) 0.0248(15) 0.0245(16) -0.0037(12) 0.0073(12) 0.0016(12)
N1 0.0191(17) 0.0237(18) 0.0164(17) -0.0019(14) 0.0027(13) 0.0014(14)
N2 0.0241(19) 0.0251(19) 0.0183(18) 0.0005(14) 0.0063(14) 0.0025(15)
N3 0.0205(18) 0.0290(19) 0.0138(17) -0.0012(14) 0.0029(13) 0.0026(15)
N4 0.0227(18) 0.0248(19) 0.0171(18) -0.0003(14) 0.0048(14) 0.0029(15)
N5 0.0244(18) 0.0219(18) 0.0173(18) 0.0017(14) 0.0067(14) 0.0016(15)
N6 0.0236(18) 0.0257(19) 0.0174(18) 0.0036(14) 0.0069(14) 0.0028(15)
C1 0.024(2) 0.025(2) 0.019(2) -0.0013(18) 0.0054(16) -0.0035(19)
C2 0.023(2) 0.025(2) 0.021(2) 0.0010(17) 0.0035(17) -0.0001(18)
C3 0.026(2) 0.019(2) 0.014(2) -0.0005(16) 0.0021(16) 0.0024(18)
C4 0.026(2) 0.024(2) 0.016(2) -0.0007(17) 0.0071(17) -0.0008(18)
C5 0.027(2) 0.022(2) 0.015(2) 0.0034(17) 0.0065(16) 0.0012(18)
C6 0.028(2) 0.021(2) 0.019(2) 0.0005(17) 0.0038(17) -0.0012(18)
C7 0.026(2) 0.025(2) 0.021(2) 0.0012(17) 0.0084(18) -0.0022(19)
C8 0.032(3) 0.028(2) 0.028(2) -0.0016(19) 0.0023(19) 0.001(2)
C9 0.043(3) 0.028(3) 0.042(3) -0.008(2) 0.000(2) -0.001(2)
C10 0.045(3) 0.023(3) 0.055(3) 0.002(2) 0.002(3) 0.006(2)
C11 0.040(3) 0.035(3) 0.039(3) 0.006(2) -0.008(2) 0.003(2)
C12 0.031(3) 0.027(2) 0.030(3) 0.0009(19) 0.001(2) 0.001(2)
C13 0.030(2) 0.020(2) 0.023(2) -0.0037(17) 0.0082(18) -0.0014(18)
C14 0.034(3) 0.042(3) 0.024(2) 0.004(2) 0.007(2) 0.000(2)
C15 0.045(3) 0.044(3) 0.039(3) 0.015(2) 0.013(2) -0.008(3)
C16 0.035(3) 0.040(3) 0.061(4) 0.013(3) 0.016(3) -0.008(2)
C17 0.032(3) 0.035(3) 0.055(3) 0.002(2) 0.003(2) -0.008(2)
C18 0.027(2) 0.029(2) 0.034(3) 0.002(2) 0.005(2) 0.001(2)
C19 0.028(2) 0.024(2) 0.021(2) -0.0001(17) 0.0069(18) 0.0039(18)
C20 0.034(3) 0.030(2) 0.022(2) 0.0017(18) 0.0053(19) -0.002(2)
C21 0.037(3) 0.026(2) 0.024(2) 0.0005(18) -0.008(2) 0.007(2)
C22 0.026(2) 0.028(2) 0.038(3) -0.006(2) -0.003(2) -0.001(2)
C23 0.024(2) 0.033(3) 0.038(3) -0.009(2) 0.007(2) -0.002(2)
C24 0.035(2) 0.034(3) 0.022(2) -0.0015(19) 0.0111(19) -0.003(2)
C25 0.023(2) 0.022(2) 0.019(2) -0.0011(17) 0.0023(17) 0.0015(18)
C26 0.036(3) 0.027(2) 0.021(2) -0.0024(18) 0.0063(19) 0.001(2)
C27 0.034(3) 0.032(3) 0.023(2) 0.0003(19) 0.0088(19) 0.008(2)
C28 0.039(3) 0.028(3) 0.026(2) -0.0051(19) 0.000(2) 0.009(2)
C29 0.033(2) 0.021(2) 0.030(3) -0.0021(18) 0.000(2) -0.0011(19)
C30 0.027(2) 0.035(3) 0.021(2) 0.0004(19) 0.0043(18) 0.001(2)
C1S 0.046(3) 0.059(3) 0.028(3) 0.008(2) 0.001(2) -0.005(3)
Cl1 0.0726(9) 0.0518(8) 0.0372(7) -0.0012(6) 0.0053(7) -0.0019(7)
Cl2 0.0555(9) 0.0812(10) 0.0515(9) 0.0150(8) 0.0230(7) -0.0065(8)

loop_
_atom_type_symbol
_atom_type_description
_atom_type_scat_dispersion_real
_atom_type_scat_dispersion_imag
_atom_type_scat_source
C C 0.0033 0.0016 'International Tables Vol C Tables 4.2.6.8 and 6.1.1.4'
H H 0.0000 0.0000 'International Tables Vol C Tables 4.2.6.8 and 6.1.1.4'
B B 0.0013 0.0007 'International Tables Vol C Tables 4.2.6.8 and 6.1.1.4'
N N 0.0061 0.0033 'International Tables Vol C Tables 4.2.6.8 and 6.1.1.4'
O O 0.0106 0.0060 'International Tables Vol C Tables 4.2.6.8 and 6.1.1.4'
F F 0.0171 0.0103 'International Tables Vol C Tables 4.2.6.8 and 6.1.1.4'
Fe Fe 0.3463 0.8444 'International Tables Vol C Tables 4.2.6.8 and 6.1.1.4'
Br Br -0.2901 2.4595 'International Tables Vol C Tables 4.2.6.8 and 6.1.1.4'
Cl Cl 0.1484 0.1585 'International Tables Vol C Tables 4.2.6.8 and 6.1.1.4'

loop_
_geom_angle_atom_site_label_1
_geom_angle_atom_site_label_2
_geom_angle_atom_site_label_3
_geom_angle
N6 Fe1 N3 115.20(13)
N6 Fe1 N5 78.45(14)
N3 Fe1 N5 87.25(13)
N6 Fe1 N4 86.82(14)
N3 Fe1 N4 78.02(14)
N5 Fe1 N4 152.40(13)
N6 Fe1 N1 151.52(14)
N3 Fe1 N1 87.37(13)
N5 Fe1 N1 85.98(13)
N4 Fe1 N1 116.11(13)
N6 Fe1 N2 86.33(13)
N3 Fe1 N2 152.86(14)
N5 Fe1 N2 114.41(13)
N4 Fe1 N2 87.44(14)
N1 Fe1 N2 78.54(13)
F1 B1 O3 110.7(4)
F1 B1 O5 108.1(3)
O3 B1 O5 110.6(3)
F1 B1 O1 107.9(3)
O3 B1 O1 110.7(3)
O5 B1 O1 108.8(3)
F2 B2 O4 108.6(3)
F2 B2 O6 107.8(3)
O4 B2 O6 111.0(3)
F2 B2 O2 107.2(3)
O4 B2 O2 111.4(3)
O6 B2 O2 110.6(3)
N1 O1 B1 112.2(3)
N2 O2 B2 110.5(3)
N3 O3 B1 112.8(3)
N4 O4 B2 112.1(3)
N5 O5 B1 112.8(3)
N6 O6 B2 112.0(3)
C1 N1 O1 117.3(3)
C1 N1 Fe1 118.7(3)
O1 N1 Fe1 122.5(2)
C2 N2 O2 117.6(3)
C2 N2 Fe1 118.0(3)
O2 N2 Fe1 123.2(2)
C3 N3 O3 116.0(3)
C3 N3 Fe1 119.8(3)
O3 N3 Fe1 122.4(2)
C4 N4 O4 117.1(3)
C4 N4 Fe1 119.8(3)
O4 N4 Fe1 121.9(2)
C5 N5 O5 116.5(3)
C5 N5 Fe1 119.5(3)
O5 N5 Fe1 122.1(2)
C6 N6 O6 116.1(3)
C6 N6 Fe1 119.8(3)
O6 N6 Fe1 122.4(2)
N1 C1 C2 112.0(3)
N1 C1 Br1 125.5(3)
C2 C1 Br1 122.6(3)
N2 C2 C1 112.2(3)
N2 C2 Br2 125.3(3)
C1 C2 Br2 122.4(3)
N3 C3 C4 110.9(3)
N3 C3 C7 125.0(3)
C4 C3 C7 124.1(3)
N4 C4 C3 110.6(3)
N4 C4 C13 125.6(4)
C3 C4 C13 123.8(3)
N5 C5 C19 126.0(4)
N5 C5 C6 110.1(3)
C19 C5 C6 123.9(3)
N6 C6 C5 111.4(3)
N6 C6 C25 125.2(4)
C5 C6 C25 123.3(3)
C12 C7 C8 119.3(4)
C12 C7 C3 120.6(4)
C8 C7 C3 120.0(4)
C9 C8 C7 120.4(4)
C8 C9 C10 120.6(4)
C11 C10 C9 119.8(4)
C10 C11 C12 119.6(4)
C7 C12 C11 120.2(4)
C18 C13 C14 118.5(4)
C18 C13 C4 122.5(4)
C14 C13 C4 119.0(4)
C15 C14 C13 120.2(4)
C16 C15 C14 120.2(4)
C15 C16 C17 120.2(4)
C18 C17 C16 120.1(4)
C17 C18 C13 120.8(4)
C24 C19 C20 117.9(4)
C24 C19 C5 121.8(4)
C20 C19 C5 120.3(4)
C21 C20 C19 120.5(4)
C22 C21 C20 120.0(4)
C21 C22 C23 120.3(4)
C22 C23 C24 120.8(4)
C23 C24 C19 120.5(4)
C30 C25 C26 120.2(4)
C30 C25 C6 120.7(4)
C26 C25 C6 119.1(3)
C27 C26 C25 119.1(4)
C28 C27 C26 120.1(4)
C27 C28 C29 120.5(4)
C28 C29 C30 119.9(4)
C25 C30 C29 120.1(4)
Cl2 C1S Cl1 112.2(3)

loop_
_geom_bond_atom_site_label_1
_geom_bond_atom_site_label_2
_geom_bond_distance
Fe1 N6 1.897(3)
Fe1 N3 1.907(3)
Fe1 N5 1.910(3)
Fe1 N4 1.912(3)
Fe1 N1 1.914(3)
Fe1 N2 1.921(3)
Br1 C1 1.852(4)
Br2 C2 1.859(4)
B1 F1 1.332(5)
B1 O3 1.472(5)
B1 O5 1.505(5)
B1 O1 1.505(5)
B2 F2 1.359(5)
B2 O4 1.479(5)
B2 O6 1.485(5)
B2 O2 1.496(5)
O1 N1 1.368(4)
O2 N2 1.372(4)
O3 N3 1.377(4)
O4 N4 1.372(4)
O5 N5 1.370(4)
O6 N6 1.371(4)
N1 C1 1.287(5)
N2 C2 1.297(5)
N3 C3 1.313(5)
N4 C4 1.314(5)
N5 C5 1.311(5)
N6 C6 1.299(5)
C1 C2 1.450(5)
C3 C4 1.463(5)
C3 C7 1.475(5)
C4 C13 1.476(5)
C5 C19 1.455(5)
C5 C6 1.476(5)
C6 C25 1.493(5)
C7 C12 1.386(5)
C7 C8 1.401(5)
C8 C9 1.359(6)
C9 C10 1.397(6)
C10 C11 1.381(6)
C11 C12 1.401(6)
C13 C18 1.401(5)
C13 C14 1.394(5)
C14 C15 1.401(6)
C15 C16 1.360(6)
C16 C17 1.400(6)
C17 C18 1.370(6)
C19 C24 1.403(5)
C19 C20 1.409(5)
C20 C21 1.394(5)
C21 C22 1.373(6)
C22 C23 1.375(6)
C23 C24 1.376(6)
C25 C30 1.355(5)
C25 C26 1.398(5)
C26 C27 1.389(5)
C27 C28 1.359(6)
C28 C29 1.373(6)
C29 C30 1.384(5)
C1S Cl2 1.757(5)
C1S Cl1 1.766(5)

loop_
_geom_torsion_atom_site_label_1
_geom_torsion_atom_site_label_2
_geom_torsion_atom_site_label_3
_geom_torsion_atom_site_label_4
_geom_torsion
F1 B1 O1 N1 169.1(3)
O3 B1 O1 N1 -69.6(4)
O5 B1 O1 N1 52.0(4)
F2 B2 O2 N2 173.4(3)
O4 B2 O2 N2 54.7(4)
O6 B2 O2 N2 -69.3(4)
F1 B1 O3 N3 171.9(3)
O5 B1 O3 N3 -68.3(4)
O1 B1 O3 N3 52.3(4)
F2 B2 O4 N4 171.0(3)
O6 B2 O4 N4 52.6(4)
O2 B2 O4 N4 -71.1(4)
F1 B1 O5 N5 173.5(3)
O3 B1 O5 N5 52.1(4)
O1 B1 O5 N5 -69.6(4)
F2 B2 O6 N6 172.1(3)
O4 B2 O6 N6 -69.1(4)
O2 B2 O6 N6 55.1(4)
B1 O1 N1 C1 -149.5(3)
B1 O1 N1 Fe1 16.1(4)
N6 Fe1 N1 C1 54.5(4)
N3 Fe1 N1 C1 -161.4(3)
N5 Fe1 N1 C1 111.1(3)
N4 Fe1 N1 C1 -86.2(3)
N2 Fe1 N1 C1 -4.8(3)
N6 Fe1 N1 O1 -110.9(3)
N3 Fe1 N1 O1 33.2(3)
N5 Fe1 N1 O1 -54.3(3)
N4 Fe1 N1 O1 108.5(3)
N2 Fe1 N1 O1 -170.2(3)
B2 O2 N2 C2 -154.5(3)
B2 O2 N2 Fe1 12.9(4)
N6 Fe1 N2 C2 -156.1(3)
N3 Fe1 N2 C2 59.8(5)
N5 Fe1 N2 C2 -80.5(3)
N4 Fe1 N2 C2 117.0(3)
N1 Fe1 N2 C2 -0.3(3)
N6 Fe1 N2 O2 36.5(3)
N3 Fe1 N2 O2 -107.6(3)
N5 Fe1 N2 O2 112.1(3)
N4 Fe1 N2 O2 -50.4(3)
N1 Fe1 N2 O2 -167.7(3)
B1 O3 N3 C3 -149.9(3)
B1 O3 N3 Fe1 14.5(4)
N6 Fe1 N3 C3 -85.2(3)
N5 Fe1 N3 C3 -161.1(3)
N4 Fe1 N3 C3 -4.6(3)
N1 Fe1 N3 C3 112.8(3)
N2 Fe1 N3 C3 54.5(4)
N6 Fe1 N3 O3 110.9(3)
N5 Fe1 N3 O3 35.1(3)
N4 Fe1 N3 O3 -168.4(3)
N1 Fe1 N3 O3 -51.0(3)
N2 Fe1 N3 O3 -109.3(3)
B2 O4 N4 C4 -152.3(3)
B2 O4 N4 Fe1 15.2(4)
N6 Fe1 N4 C4 114.6(3)
N3 Fe1 N4 C4 -2.0(3)
N5 Fe1 N4 C4 57.3(4)
N1 Fe1 N4 C4 -83.0(3)
N2 Fe1 N4 C4 -158.9(3)
N6 Fe1 N4 O4 -52.6(3)
N3 Fe1 N4 O4 -169.2(3)
N5 Fe1 N4 O4 -110.0(3)
N1 Fe1 N4 O4 109.8(3)
N2 Fe1 N4 O4 33.9(3)
B1 O5 N5 C5 -150.0(3)
B1 O5 N5 Fe1 14.7(4)
N6 Fe1 N5 C5 -3.5(3)
N3 Fe1 N5 C5 112.9(3)
N4 Fe1 N5 C5 55.6(4)
N1 Fe1 N5 C5 -159.5(3)
N2 Fe1 N5 C5 -84.0(3)
N6 Fe1 N5 O5 -167.7(3)
N3 Fe1 N5 O5 -51.3(3)
N4 Fe1 N5 O5 -108.6(3)
N1 Fe1 N5 O5 36.2(3)
N2 Fe1 N5 O5 111.7(3)
B2 O6 N6 C6 -151.6(3)
B2 O6 N6 Fe1 13.6(4)
N3 Fe1 N6 C6 -84.3(3)
N5 Fe1 N6 C6 -2.9(3)
N4 Fe1 N6 C6 -159.4(3)
N1 Fe1 N6 C6 55.3(4)
N2 Fe1 N6 C6 112.9(3)
N3 Fe1 N6 O6 111.1(3)
N5 Fe1 N6 O6 -167.6(3)
N4 Fe1 N6 O6 35.9(3)
N1 Fe1 N6 O6 -109.4(3)
N2 Fe1 N6 O6 -51.8(3)
O1 N1 C1 C2 174.5(3)
Fe1 N1 C1 C2 8.3(4)
O1 N1 C1 Br1 -5.3(5)
Fe1 N1 C1 Br1 -171.46(19)
O2 N2 C2 C1 172.7(3)
Fe1 N2 C2 C1 4.6(4)
O2 N2 C2 Br2 -3.5(5)
Fe1 N2 C2 Br2 -171.6(2)
N1 C1 C2 N2 -8.1(5)
Br1 C1 C2 N2 171.7(3)
N1 C1 C2 Br2 168.2(3)
Br1 C1 C2 Br2 -12.0(5)
O3 N3 C3 C4 174.1(3)
Fe1 N3 C3 C4 9.3(4)
O3 N3 C3 C7 -3.2(5)
Fe1 N3 C3 C7 -168.1(3)
O4 N4 C4 C3 174.9(3)
Fe1 N4 C4 C3 7.1(4)
O4 N4 C4 C13 -4.5(5)
Fe1 N4 C4 C13 -172.3(3)
N3 C3 C4 N4 -10.0(4)
C7 C3 C4 N4 167.4(3)
N3 C3 C4 C13 169.4(3)
C7 C3 C4 C13 -13.2(6)
O5 N5 C5 C19 -3.6(5)
Fe1 N5 C5 C19 -168.7(3)
O5 N5 C5 C6 173.2(3)
Fe1 N5 C5 C6 8.1(4)
O6 N6 C6 C5 173.4(3)
Fe1 N6 C6 C5 7.8(4)
O6 N6 C6 C25 -2.6(5)
Fe1 N6 C6 C25 -168.2(3)
N5 C5 C6 N6 -9.7(5)
C19 C5 C6 N6 167.1(4)
N5 C5 C6 C25 166.3(3)
C19 C5 C6 C25 -16.8(6)
N3 C3 C7 C12 -53.6(6)
C4 C3 C7 C12 129.4(4)
N3 C3 C7 C8 128.3(4)
C4 C3 C7 C8 -48.7(5)
C12 C7 C8 C9 -2.2(6)
C3 C7 C8 C9 175.9(4)
C7 C8 C9 C10 1.7(7)
C8 C9 C10 C11 -1.0(7)
C9 C10 C11 C12 0.8(7)
C8 C7 C12 C11 2.0(6)
C3 C7 C12 C11 -176.1(4)
C10 C11 C12 C7 -1.3(7)
N4 C4 C13 C18 -39.1(6)
C3 C4 C13 C18 141.5(4)
N4 C4 C13 C14 142.5(4)
C3 C4 C13 C14 -36.9(6)
C18 C13 C14 C15 -1.6(6)
C4 C13 C14 C15 176.9(4)
C13 C14 C15 C16 1.9(7)
C14 C15 C16 C17 -1.4(8)
C15 C16 C17 C18 0.5(7)
C16 C17 C18 C13 -0.2(7)
C14 C13 C18 C17 0.7(6)
C4 C13 C18 C17 -177.7(4)
N5 C5 C19 C24 -45.4(6)
C6 C5 C19 C24 138.2(4)
N5 C5 C19 C20 133.6(4)
C6 C5 C19 C20 -42.8(6)
C24 C19 C20 C21 -0.3(6)
C5 C19 C20 C21 -179.3(4)
C19 C20 C21 C22 1.1(6)
C20 C21 C22 C23 -1.8(6)
C21 C22 C23 C24 1.7(7)
C22 C23 C24 C19 -0.8(6)
C20 C19 C24 C23 0.1(6)
C5 C19 C24 C23 179.1(4)
N6 C6 C25 C30 124.8(4)
C5 C6 C25 C30 -50.7(6)
N6 C6 C25 C26 -55.2(6)
C5 C6 C25 C26 129.3(4)
C30 C25 C26 C27 0.8(6)
C6 C25 C26 C27 -179.2(4)
C25 C26 C27 C28 -0.3(6)
C26 C27 C28 C29 -0.3(6)
C27 C28 C29 C30 0.4(6)
C26 C25 C30 C29 -0.8(6)
C6 C25 C30 C29 179.2(4)
C28 C29 C30 C25 0.2(6)
